data_1501702
loop_
_publ_author_name
'Yang, Yang'
'Samas, Brian'
'Kennedy, Vance O.'
'Macikenas, Dainius'
'Chaloux, Brian L.'
'Miller, Jacob A.'
'Speer, Jr, Richard L'
'Protasiewicz, John'
'Pinkerton, A. Alan'
'Kenney, Malcolm E.'

_publ_section_title
;
 Long, directional interactions in cofacial silicon phthalocyanine
 oligomers.
;
_journal_issue 45
_journal_name_full 'The journal of physical chemistry. A'
_journal_page_first 12474
_journal_page_last 12485
_journal_paper_doi 10.1021/jp2019445
_journal_volume 115
_journal_year 2011
_chemical_formula_sum 'C78 H74 N16 O7 Si8'
_chemical_formula_weight 1572.25
_chemical_name_systematic
; 
 ? 
;
_space_group_IT_number 14
_symmetry_cell_setting monoclinic
_symmetry_space_group_name_Hall '-P 2yn'
_symmetry_space_group_name_H-M 'P 1 21/n 1'
_atom_sites_solution_hydrogens geom
_atom_sites_solution_primary direct
_atom_sites_solution_secondary difmap
_audit_creation_method SHELXL-97
_cell_angle_alpha 90.00
_cell_angle_beta 99.4380(10)
_cell_angle_gamma 90.00
_cell_formula_units_Z 4
_cell_length_a 13.1488(6)
_cell_length_b 22.8889(11)
_cell_length_c 27.0083(12)
_cell_measurement_temperature 298(1)
_cell_volume 8018.4(6)
_computing_cell_refinement 'Bruker SMART'
_computing_data_collection 'Bruker SMART'
_computing_data_reduction 'Bruker SHELXTL'
_computing_molecular_graphics 'Bruker SHELXTL'
_computing_publication_material 'Bruker SHELXTL'
_computing_structure_refinement 'SHELXL-97 (Sheldrick, 1997)'
_computing_structure_solution 'SHELXS-97 (Sheldrick, 1990)'
_diffrn_ambient_temperature 298(1)
_diffrn_measured_fraction_theta_full 0.916
_diffrn_measured_fraction_theta_max 0.916
_diffrn_measurement_device_type 'CCD area detector'
_diffrn_measurement_method 'phi and omega scans'
_diffrn_radiation_monochromator graphite
_diffrn_radiation_source 'fine-focus sealed tube'
_diffrn_radiation_type MoK\a
_diffrn_radiation_wavelength 0.71073
_diffrn_reflns_av_R_equivalents 0.0454
_diffrn_reflns_av_sigmaI/netI 0.0680
_diffrn_reflns_limit_h_max 17
_diffrn_reflns_limit_h_min -18
_diffrn_reflns_limit_k_max 31
_diffrn_reflns_limit_k_min -31
_diffrn_reflns_limit_l_max 37
_diffrn_reflns_limit_l_min -25
_diffrn_reflns_number 54913
_diffrn_reflns_theta_full 29.81
_diffrn_reflns_theta_max 29.81
_diffrn_reflns_theta_min 2.19
_exptl_absorpt_coefficient_mu 0.198
_exptl_absorpt_correction_T_max 0.9578
_exptl_absorpt_correction_T_min 0.9076
_exptl_absorpt_correction_type none
_exptl_crystal_colour 'dark red'
_exptl_crystal_density_diffrn 1.302
_exptl_crystal_density_method 'not measured'
_exptl_crystal_description prism
_exptl_crystal_F_000 3288
_exptl_crystal_size_max 0.50
_exptl_crystal_size_mid 0.40
_exptl_crystal_size_min 0.22
_refine_diff_density_max 0.251
_refine_diff_density_min -0.296
_refine_diff_density_rms 0.039
_refine_ls_extinction_method none
_refine_ls_goodness_of_fit_ref 0.981
_refine_ls_hydrogen_treatment mixed
_refine_ls_matrix_type full
_refine_ls_number_parameters 1042
_refine_ls_number_reflns 21051
_refine_ls_number_restraints 0
_refine_ls_restrained_S_all 0.981
_refine_ls_R_factor_all 0.1314
_refine_ls_R_factor_gt 0.0529
_refine_ls_shift/su_max 0.114
_refine_ls_shift/su_mean 0.003
_refine_ls_structure_factor_coef Fsqd
_refine_ls_weighting_details 'calc w=1/[\s^2^(Fo^2^)+(0.0687P)^2^+0.0073P] where P=(Fo^2^+2Fc^2^)/3'
_refine_ls_weighting_scheme calc
_refine_ls_wR_factor_gt 0.1190
_refine_ls_wR_factor_ref 0.1466
_reflns_number_gt 10352
_reflns_number_total 21051
_reflns_threshold_expression >2sigma(I)
_cod_data_source_file jp2019445_si_002.cif
_cod_data_source_block vkds
_cod_depositor_comments
;
The following automatic conversions were performed:

'_symmetry_cell_setting' value 'Monoclinic' changed to 'monoclinic'
according to /home/saulius/struct/CIF-dictionaries/cif_core.dic
dictionary named 'cif_core.dic' version 2.4.1 from 2010-06-29.

Automatic conversion script
Id: cif_fix_values 1715 2011-07-08 13:25:40Z adriana 
;
_cod_original_sg_symbol_H-M P2(1)/n
_cod_database_code 1501702

loop_
_symmetry_equiv_pos_as_xyz
'x, y, z'
'-x+1/2, y+1/2, -z+1/2'
'-x, -y, -z'
'x-1/2, -y-1/2, z-1/2'

loop_
_atom_site_label
_atom_site_type_symbol
_atom_site_fract_x
_atom_site_fract_y
_atom_site_fract_z
_atom_site_U_iso_or_equiv
_atom_site_adp_type
_atom_site_occupancy
_atom_site_symmetry_multiplicity
_atom_site_calc_flag
_atom_site_refinement_flags
_atom_site_disorder_assembly
_atom_site_disorder_group
C1 C 0.3594(2) 0.44472(16) 0.84752(14) 0.1008(11) Uani 1 1 d . . .
H1A H 0.3645 0.4151 0.8229 0.151 Uiso 1 1 calc R . .
H1B H 0.4107 0.4379 0.8766 0.151 Uiso 1 1 calc R . .
H1C H 0.3704 0.4824 0.8337 0.151 Uiso 1 1 calc R . .
C2 C 0.0812(3) 0.28733(19) 0.85471(16) 0.1376(15) Uani 1 1 d . . .
H77A H 0.0437 0.3113 0.8288 0.206 Uiso 1 1 calc R . .
H77B H 0.0355 0.2591 0.8655 0.206 Uiso 1 1 calc R . .
H77C H 0.1359 0.2675 0.8420 0.206 Uiso 1 1 calc R . .
C3 C 0.2095(3) 0.28994(18) 0.95934(16) 0.1332(17) Uani 1 1 d . . .
H17A H 0.2376 0.3152 0.9866 0.200 Uiso 1 1 calc R . .
H17B H 0.2646 0.2700 0.9471 0.200 Uiso 1 1 calc R . .
H17C H 0.1645 0.2618 0.9709 0.200 Uiso 1 1 calc R . .
C4 C 0.0311(3) 0.3725(2) 0.93125(15) 0.157(2) Uani 1 1 d . . .
H15A H 0.0589 0.3964 0.9594 0.235 Uiso 1 1 calc R . .
H15B H -0.0161 0.3446 0.9414 0.235 Uiso 1 1 calc R . .
H15C H -0.0045 0.3966 0.9049 0.235 Uiso 1 1 calc R . .
C8 C 0.22555(17) 0.58018(11) 0.77148(9) 0.0522(6) Uani 1 1 d . . .
C9 C 0.31132(17) 0.59461(12) 0.74588(10) 0.0603(7) Uani 1 1 d . . .
C10 C 0.3760(2) 0.64321(13) 0.74944(11) 0.0745(8) Uani 1 1 d . . .
H20A H 0.3692 0.6739 0.7713 0.089 Uiso 1 1 calc R . .
C13 C 0.3961(2) 0.54982(15) 0.68251(11) 0.0804(9) Uani 1 1 d . . .
H32A H 0.4028 0.5194 0.6605 0.096 Uiso 1 1 calc R . .
C14 C 0.32057(18) 0.54892(12) 0.71329(10) 0.0620(7) Uani 1 1 d . . .
C15 C 0.23988(17) 0.50762(12) 0.71849(9) 0.0547(6) Uani 1 1 d . . .
C16 C 0.14919(19) 0.42249(11) 0.69676(8) 0.0524(6) Uani 1 1 d . . .
C17 C 0.1332(2) 0.36866(11) 0.66830(9) 0.0595(7) Uani 1 1 d . . .
C18 C 0.1844(2) 0.34416(14) 0.63190(10) 0.0726(8) Uani 1 1 d . . .
H44A H 0.2392 0.3630 0.6209 0.087 Uiso 1 1 calc R . .
C22 C 0.0508(2) 0.34098(11) 0.68348(9) 0.0599(6) Uani 1 1 d . . .
C23 C 0.01503(19) 0.37864(10) 0.72045(8) 0.0528(6) Uani 1 1 d . . .
C24 C -0.09628(18) 0.40072(10) 0.77537(9) 0.0514(6) Uani 1 1 d . . .
C25 C -0.18542(18) 0.38806(10) 0.79898(9) 0.0537(6) Uani 1 1 d . . .
C26 C -0.2573(2) 0.34287(12) 0.79237(10) 0.0709(7) Uani 1 1 d . . .
H29A H -0.2536 0.3129 0.7695 0.085 Uiso 1 1 calc R . .
C29 C -0.26932(19) 0.43394(12) 0.86215(10) 0.0659(7) Uani 1 1 d . . .
H33A H -0.2733 0.4638 0.8851 0.079 Uiso 1 1 calc R . .
C30 C -0.19204(18) 0.43241(10) 0.83302(9) 0.0519(6) Uani 1 1 d . . .
C31 C -0.10766(17) 0.47228(10) 0.82932(8) 0.0475(5) Uani 1 1 d . . .
C32 C -0.01708(18) 0.55688(10) 0.85184(8) 0.0483(5) Uani 1 1 d . . .
C33 C -0.00056(19) 0.61082(10) 0.88033(9) 0.0545(6) Uani 1 1 d . . .
C34 C -0.0519(2) 0.63577(12) 0.91615(9) 0.0647(7) Uani 1 1 d . . .
H41A H -0.1079 0.6173 0.9264 0.078 Uiso 1 1 calc R . .
C37 C 0.1177(2) 0.69209(11) 0.88490(11) 0.0699(7) Uani 1 1 d . . .
H27A H 0.1730 0.7111 0.8744 0.084 Uiso 1 1 calc R . .
C38 C 0.08330(18) 0.63803(10) 0.86529(9) 0.0526(6) Uani 1 1 d . . .
C39 C 0.11663(17) 0.60100(10) 0.82797(8) 0.0498(6) Uani 1 1 d . . .
C40 C 0.08382(17) 0.58752(10) 0.62997(9) 0.0491(5) Uani 1 1 d . . .
C41 C 0.13421(17) 0.56384(11) 0.59067(9) 0.0529(6) Uani 1 1 d . . .
C42 C 0.2139(2) 0.58496(13) 0.56718(10) 0.0707(7) Uani 1 1 d . . .
H31A H 0.2484 0.6195 0.5775 0.085 Uiso 1 1 calc R . .
C45 C 0.1111(2) 0.47932(12) 0.53591(9) 0.0651(7) Uani 1 1 d . . .
H30A H 0.0779 0.4444 0.5259 0.078 Uiso 1 1 calc R . .
C46 C 0.08408(18) 0.51217(11) 0.57540(9) 0.0537(6) Uani 1 1 d . . .
C47 C 0.00402(17) 0.50463(10) 0.60572(8) 0.0479(5) Uani 1 1 d . . .
C48 C -0.13333(19) 0.45377(10) 0.62692(8) 0.0499(6) Uani 1 1 d . . .
C49 C -0.2046(2) 0.40511(10) 0.62094(9) 0.0580(6) Uani 1 1 d . . .
C50 C -0.2099(2) 0.35568(12) 0.59058(10) 0.0756(8) Uani 1 1 d . . .
H34A H -0.1632 0.3496 0.5687 0.091 Uiso 1 1 calc R . .
C53 C -0.3523(2) 0.37453(13) 0.65680(11) 0.0814(9) Uani 1 1 d . . .
H14A H -0.3993 0.3805 0.6785 0.098 Uiso 1 1 calc R . .
C54 C -0.27425(19) 0.41421(11) 0.65333(9) 0.0594(6) Uani 1 1 d . . .
C55 C -0.24460(18) 0.46890(10) 0.67922(9) 0.0525(6) Uani 1 1 d . . .
C56 C -0.26633(17) 0.54026(11) 0.73706(9) 0.0523(6) Uani 1 1 d . . .
C57 C -0.31763(19) 0.56444(12) 0.77621(9) 0.0609(7) Uani 1 1 d . . .
C58 C -0.3995(2) 0.54383(14) 0.79822(11) 0.0775(8) Uani 1 1 d . . .
H39A H -0.4339 0.5094 0.7876 0.093 Uiso 1 1 calc R . .
C61 C -0.2959(2) 0.64897(14) 0.83050(11) 0.0792(8) Uani 1 1 d . . .
H16A H -0.2620 0.6835 0.8411 0.095 Uiso 1 1 calc R . .
C62 C -0.26735(19) 0.61575(12) 0.79210(9) 0.0612(7) Uani 1 1 d . . .
C63 C -0.18528(18) 0.62275(11) 0.76268(9) 0.0540(6) Uani 1 1 d . . .
C64 C -0.04693(18) 0.67363(10) 0.74093(9) 0.0516(6) Uani 1 1 d . . .
C65 C 0.02315(19) 0.72320(10) 0.74563(9) 0.0563(6) Uani 1 1 d . . .
C66 C 0.0287(2) 0.77314(12) 0.77515(11) 0.0739(8) Uani 1 1 d . . .
H22A H -0.0176 0.7799 0.7971 0.089 Uiso 1 1 calc R . .
C69 C 0.1709(2) 0.75290(12) 0.70884(11) 0.0750(8) Uani 1 1 d . . .
H25A H 0.2178 0.7462 0.6872 0.090 Uiso 1 1 calc R . .
C70 C 0.09156(19) 0.71340(10) 0.71303(9) 0.0568(6) Uani 1 1 d . . .
C71 C 0.06265(17) 0.65867(10) 0.68784(9) 0.0506(6) Uani 1 1 d . . .
C73 C -0.2951(2) 0.69651(13) 0.65000(12) 0.0919(10) Uani 1 1 d . . .
H26A H -0.2536 0.7068 0.6814 0.138 Uiso 1 1 calc R . .
H26B H -0.3519 0.6727 0.6561 0.138 Uiso 1 1 calc R . .
H26C H -0.3210 0.7314 0.6326 0.138 Uiso 1 1 calc R . .
C76 C -0.1927(3) 0.77474(14) 0.52094(13) 0.0988(11) Uani 1 1 d . . .
H19A H -0.2444 0.7480 0.5053 0.148 Uiso 1 1 calc R . .
H19B H -0.1695 0.7984 0.4957 0.148 Uiso 1 1 calc R . .
H19C H -0.2214 0.7993 0.5439 0.148 Uiso 1 1 calc R . .
C75 C 0.0189(2) 0.78291(14) 0.58534(13) 0.0930(10) Uani 1 1 d . . .
H2A H 0.0749 0.7604 0.6031 0.139 Uiso 1 1 calc R . .
H2B H -0.0083 0.8080 0.6084 0.139 Uiso 1 1 calc R . .
H2C H 0.0434 0.8061 0.5601 0.139 Uiso 1 1 calc R . .
C74 C -0.0300(4) 0.68317(18) 0.51391(14) 0.1484(18) Uani 1 1 d . . .
H7A H -0.0834 0.6575 0.4981 0.223 Uiso 1 1 calc R . .
H7B H 0.0241 0.6606 0.5331 0.223 Uiso 1 1 calc R . .
H7C H -0.0027 0.7049 0.4887 0.223 Uiso 1 1 calc R . .
C79 C -0.3950(2) 0.60539(14) 0.46355(10) 0.0875(9) Uani 1 1 d . . .
H5A H -0.3420 0.5783 0.4583 0.131 Uiso 1 1 calc R . .
H5B H -0.3812 0.6428 0.4501 0.131 Uiso 1 1 calc R . .
H5C H -0.4606 0.5914 0.4469 0.131 Uiso 1 1 calc R . .
C78 C -0.4192(2) 0.54111(13) 0.56089(12) 0.0894(9) Uani 1 1 d . . .
H18A H -0.3657 0.5143 0.5558 0.134 Uiso 1 1 calc R . .
H18B H -0.4849 0.5257 0.5458 0.134 Uiso 1 1 calc R . .
H18C H -0.4182 0.5465 0.5962 0.134 Uiso 1 1 calc R . .
C77 C -0.5008(2) 0.66476(15) 0.54024(13) 0.0988(11) Uani 1 1 d . . .
H4A H -0.4888 0.7014 0.5250 0.148 Uiso 1 1 calc R . .
H4B H -0.5009 0.6705 0.5754 0.148 Uiso 1 1 calc R . .
H4C H -0.5664 0.6494 0.5248 0.148 Uiso 1 1 calc R . .
C5A C 0.1751(9) 0.5548(6) 0.9891(4) 0.143(4) Uani 0.644(14) 1 d P A 1
H76A H 0.1310 0.5234 0.9960 0.215 Uiso 0.644(14) 1 calc PR A 1
H76B H 0.1355 0.5830 0.9678 0.215 Uiso 0.644(14) 1 calc PR A 1
H76C H 0.2050 0.5730 1.0201 0.215 Uiso 0.644(14) 1 calc PR A 1
C6A C 0.3507(12) 0.4673(7) 0.9999(5) 0.179(6) Uani 0.644(14) 1 d P A 1
H13A H 0.3032 0.4379 1.0071 0.269 Uiso 0.644(14) 1 calc PR A 1
H13B H 0.3833 0.4850 1.0307 0.269 Uiso 0.644(14) 1 calc PR A 1
H13C H 0.4022 0.4498 0.9833 0.269 Uiso 0.644(14) 1 calc PR A 1
C7A C 0.3657(7) 0.5838(5) 0.9425(5) 0.130(4) Uani 0.644(14) 1 d P A 1
C7B C 0.3186(19) 0.5693(8) 0.9704(7) 0.194(13) Uani 0.356(14) 1 d P A 2
H79D H 0.3835 0.5612 0.9600 0.290 Uiso 0.356(14) 1 calc PR A 2
H79E H 0.3305 0.5845 1.0040 0.290 Uiso 0.356(14) 1 calc PR A 2
H79F H 0.2814 0.5975 0.9482 0.290 Uiso 0.356(14) 1 calc PR A 2
C6B C 0.3216(19) 0.4515(8) 1.0042(7) 0.170(12) Uani 0.356(14) 1 d PR A 2
H13D H 0.2877 0.4142 1.0017 0.255 Uiso 0.356(14) 1 d PR A 2
H13E H 0.3327 0.4643 1.0385 0.255 Uiso 0.356(14) 1 d PR A 2
H13F H 0.3867 0.4480 0.9927 0.255 Uiso 0.356(14) 1 d PR A 2
C5B C 0.1482(19) 0.5373(8) 0.9913(7) 0.35(3) Uani 0.356(14) 1 d PR A 2
H76D H 0.0936 0.5098 0.9928 0.520 Uiso 0.356(14) 1 calc PR A 2
H76E H 0.1226 0.5690 0.9695 0.520 Uiso 0.356(14) 1 calc PR A 2
H76F H 0.1730 0.5520 1.0243 0.520 Uiso 0.356(14) 1 calc PR A 2
C11A C 0.4514(2) 0.64362(17) 0.71863(14) 0.0914(10) Uani 1 1 d . . .
H10A H 0.4964 0.6751 0.7199 0.110 Uiso 1 1 calc R . .
C19A C 0.1494(3) 0.29083(16) 0.61319(11) 0.0907(10) Uani 1 1 d . . .
H43A H 0.1814 0.2734 0.5887 0.109 Uiso 1 1 calc R . .
C27A C -0.3344(2) 0.34472(14) 0.82156(12) 0.0837(9) Uani 1 1 d . . .
H6A H -0.3838 0.3153 0.8182 0.100 Uiso 1 1 calc R . .
C35A C -0.0168(3) 0.68864(13) 0.93571(10) 0.0772(8) Uani 1 1 d . . .
H36A H -0.0496 0.7064 0.9598 0.093 Uiso 1 1 calc R . .
C43A C 0.2393(2) 0.55241(15) 0.52805(11) 0.0795(9) Uani 1 1 d . . .
H78A H 0.2919 0.5654 0.5116 0.095 Uiso 1 1 calc R . .
C51A C -0.2870(3) 0.31633(14) 0.59432(12) 0.0935(10) Uani 1 1 d . . .
H8A H -0.2924 0.2826 0.5748 0.112 Uiso 1 1 calc R . .
C59A C -0.4272(3) 0.57710(18) 0.83659(13) 0.0930(10) Uani 1 1 d . . .
H21A H -0.4811 0.5646 0.8523 0.112 Uiso 1 1 calc R . .
C67A C 0.1070(3) 0.81262(13) 0.77025(13) 0.0889(10) Uani 1 1 d . . .
H23A H 0.1127 0.8469 0.7890 0.107 Uiso 1 1 calc R . .
C12B C 0.4599(2) 0.59750(18) 0.68614(13) 0.0940(11) Uani 1 1 d . . .
H9A H 0.5110 0.5990 0.6661 0.113 Uiso 1 1 calc R . .
C20B C 0.0683(3) 0.26197(15) 0.62934(12) 0.0939(10) Uani 1 1 d . . .
H28A H 0.0486 0.2253 0.6163 0.113 Uiso 1 1 calc R . .
C21 C 0.0165(3) 0.28671(12) 0.66436(11) 0.0802(9) Uani 1 1 d . . .
H12A H -0.0390 0.2680 0.6748 0.096 Uiso 1 1 calc R . .
C28B C -0.3399(2) 0.38911(14) 0.85553(12) 0.0803(8) Uani 1 1 d . . .
H35A H -0.3928 0.3887 0.8745 0.096 Uiso 1 1 calc R . .
C36B C 0.0668(3) 0.71620(13) 0.92030(11) 0.0784(9) Uani 1 1 d . . .
H40A H 0.0888 0.7520 0.9344 0.094 Uiso 1 1 calc R . .
C44B C 0.1882(2) 0.50055(15) 0.51255(11) 0.0768(8) Uani 1 1 d . . .
H38A H 0.2069 0.4800 0.4858 0.092 Uiso 1 1 calc R . .
C52B C -0.3568(3) 0.32596(15) 0.62662(13) 0.1007(11) Uani 1 1 d . . .
H11A H -0.4086 0.2986 0.6279 0.121 Uiso 1 1 calc R . .
C60B C -0.3767(3) 0.62864(18) 0.85224(13) 0.0997(11) Uani 1 1 d . . .
H60B H -0.3979 0.6500 0.8780 0.120 Uiso 1 1 calc R . .
C68B C 0.1761(3) 0.80199(14) 0.73821(13) 0.0924(10) Uani 1 1 d . . .
H3A H 0.2282 0.8290 0.7364 0.111 Uiso 1 1 calc R . .
H79A H 0.411(5) 0.570(3) 0.934(3) 0.139 Uiso 0.644(14) 1 d P A 1
H79B H 0.402(5) 0.594(3) 0.976(3) 0.139 Uiso 0.644(14) 1 d P A 1
H79C H 0.349(5) 0.618(3) 0.924(3) 0.139 Uiso 0.644(14) 1 d P A 1
N1 N 0.19589(15) 0.61452(9) 0.80545(8) 0.0561(5) Uani 1 1 d . . .
N2 N 0.18391(13) 0.52766(8) 0.75401(7) 0.0498(5) Uani 1 1 d . . .
N3 N 0.22467(15) 0.45876(10) 0.69209(7) 0.0600(5) Uani 1 1 d . . .
N4 N 0.07728(14) 0.42728(8) 0.72786(6) 0.0476(4) Uani 1 1 d . . .
N5 N -0.06593(16) 0.36611(8) 0.74153(7) 0.0562(5) Uani 1 1 d . . .
N6 N -0.05180(13) 0.45247(8) 0.79389(6) 0.0447(4) Uani 1 1 d . . .
N7 N -0.09242(14) 0.52019(8) 0.85661(7) 0.0511(5) Uani 1 1 d . . .
N8 N 0.05460(14) 0.55238(8) 0.82039(6) 0.0459(4) Uani 1 1 d . . .
N9 N 0.11185(14) 0.63726(9) 0.65299(7) 0.0538(5) Uani 1 1 d . . .
N10 N 0.00489(13) 0.55092(7) 0.63815(6) 0.0444(4) Uani 1 1 d . . .
N11 N -0.05805(15) 0.45902(8) 0.60070(7) 0.0538(5) Uani 1 1 d . . .
N12 N -0.15955(14) 0.49173(8) 0.66266(7) 0.0467(4) Uani 1 1 d . . .
N13 N -0.29474(15) 0.49096(9) 0.71362(8) 0.0579(5) Uani 1 1 d . . .
N14 N -0.18557(14) 0.57661(8) 0.73032(7) 0.0487(5) Uani 1 1 d . . .
N15 N -0.12207(16) 0.66822(9) 0.76764(7) 0.0570(5) Uani 1 1 d . . .
N16 N -0.02121(13) 0.63534(8) 0.70556(7) 0.0460(4) Uani 1 1 d . . .
O2 O 0.22077(17) 0.49217(10) 0.90703(7) 0.1007(7) Uani 1 1 d . . .
O3 O 0.14240(11) 0.45220(7) 0.81866(5) 0.0521(4) Uani 1 1 d . . .
O4 O -0.01156(10) 0.52685(6) 0.72919(5) 0.0447(3) Uani 1 1 d . . .
O5 O -0.17078(11) 0.59744(6) 0.63886(5) 0.0501(4) Uani 1 1 d . . .
O7 O -0.28649(12) 0.63812(7) 0.55799(6) 0.0641(5) Uani 1 1 d . . .
O6A O -0.1256(7) 0.6991(7) 0.6017(5) 0.071(3) Uani 0.85(5) 1 d P A 5
O6B O -0.1097(19) 0.678(3) 0.585(2) 0.052(10) Uani 0.15(5) 1 d P A 6
O1C O 0.209(3) 0.3820(10) 0.8908(6) 0.129(7) Uani 0.51(9) 1 d P A 3
O1D O 0.2230(8) 0.3778(6) 0.8893(4) 0.060(5) Uani 0.49(9) 1 d P A 4
Si1 Si 0.13622(7) 0.33371(4) 0.90847(4) 0.0886(3) Uani 1 1 d . . .
Si3 Si 0.23007(5) 0.44231(3) 0.86558(3) 0.05516(18) Uani 1 1 d . A .
Si4 Si 0.06490(5) 0.49041(3) 0.77347(2) 0.04359(15) Uani 1 1 d . A .
Si5 Si -0.08921(5) 0.56279(3) 0.68489(2) 0.04257(15) Uani 1 1 d . A .
Si6 Si -0.21603(5) 0.65547(3) 0.61126(3) 0.05424(18) Uani 1 1 d . A .
Si7 Si -0.08297(6) 0.73344(3) 0.55529(3) 0.0666(2) Uani 1 1 d . . .
Si8 Si -0.39735(5) 0.61244(3) 0.53151(3) 0.05973(19) Uani 1 1 d . A .
Si2A Si 0.2781(3) 0.5257(3) 0.95757(16) 0.0865(12) Uani 0.644(14) 1 d P A 1
Si2B Si 0.2454(12) 0.5037(5) 0.9687(3) 0.117(3) Uani 0.356(14) 1 d P A 2

loop_
_atom_site_aniso_label
_atom_site_aniso_U_11
_atom_site_aniso_U_22
_atom_site_aniso_U_33
_atom_site_aniso_U_23
_atom_site_aniso_U_13
_atom_site_aniso_U_12
C1 0.0616(18) 0.106(3) 0.133(3) 0.005(2) 0.0123(19) 0.0048(17)
C2 0.140(4) 0.141(4) 0.138(4) 0.002(3) 0.039(3) -0.015(3)
C3 0.083(2) 0.156(4) 0.165(4) 0.102(3) 0.032(2) 0.018(2)
C4 0.131(3) 0.233(5) 0.115(3) 0.063(3) 0.050(3) 0.093(4)
C8 0.0438(13) 0.0611(16) 0.0491(14) 0.0089(12) -0.0001(11) -0.0009(11)
C9 0.0434(13) 0.0744(18) 0.0607(17) 0.0180(14) 0.0012(12) -0.0025(12)
C10 0.0567(16) 0.086(2) 0.078(2) 0.0192(16) 0.0022(15) -0.0085(15)
C13 0.0619(17) 0.112(3) 0.0691(19) 0.0121(17) 0.0165(15) -0.0024(17)
C14 0.0468(14) 0.083(2) 0.0559(16) 0.0138(14) 0.0070(12) 0.0021(13)
C15 0.0441(13) 0.0728(17) 0.0470(14) 0.0103(13) 0.0064(11) 0.0100(12)
C16 0.0540(14) 0.0624(16) 0.0396(13) 0.0033(11) 0.0041(11) 0.0141(12)
C17 0.0690(17) 0.0647(16) 0.0421(14) 0.0006(12) 0.0017(12) 0.0221(13)
C18 0.0798(19) 0.088(2) 0.0484(16) -0.0084(15) 0.0069(14) 0.0268(16)
C22 0.0771(18) 0.0527(15) 0.0472(15) -0.0031(12) 0.0024(13) 0.0148(13)
C23 0.0678(16) 0.0443(14) 0.0449(14) -0.0005(11) 0.0053(12) 0.0054(12)
C24 0.0626(15) 0.0457(14) 0.0444(14) 0.0037(11) 0.0042(11) -0.0018(11)
C25 0.0590(14) 0.0513(14) 0.0499(15) 0.0082(12) 0.0061(12) -0.0054(11)
C26 0.0824(19) 0.0622(17) 0.0669(18) 0.0027(14) 0.0088(15) -0.0191(15)
C29 0.0626(16) 0.0723(18) 0.0648(17) 0.0079(14) 0.0163(14) -0.0040(14)
C30 0.0522(14) 0.0532(14) 0.0498(14) 0.0113(11) 0.0069(11) -0.0023(11)
C31 0.0497(13) 0.0492(14) 0.0431(13) 0.0042(11) 0.0063(11) 0.0042(10)
C32 0.0565(14) 0.0492(13) 0.0382(13) 0.0015(10) 0.0049(11) 0.0027(11)
C33 0.0655(16) 0.0529(14) 0.0426(14) -0.0019(11) 0.0018(12) 0.0088(12)
C34 0.0771(18) 0.0648(17) 0.0522(15) -0.0088(13) 0.0107(13) 0.0120(14)
C37 0.0760(18) 0.0584(17) 0.0695(18) -0.0097(14) -0.0052(15) -0.0010(14)
C38 0.0585(15) 0.0478(14) 0.0468(14) -0.0018(11) -0.0050(11) 0.0010(11)
C39 0.0516(14) 0.0498(14) 0.0445(14) -0.0002(11) -0.0028(11) -0.0014(11)
C40 0.0475(13) 0.0480(14) 0.0504(14) 0.0065(11) 0.0040(11) 0.0005(11)
C41 0.0505(13) 0.0619(16) 0.0471(14) 0.0075(12) 0.0103(11) 0.0086(12)
C42 0.0570(16) 0.083(2) 0.0739(19) 0.0086(16) 0.0166(14) 0.0015(14)
C45 0.0678(17) 0.0723(18) 0.0557(16) -0.0036(13) 0.0120(14) 0.0136(14)
C46 0.0574(14) 0.0578(15) 0.0461(14) 0.0049(12) 0.0089(12) 0.0082(12)
C47 0.0523(13) 0.0499(14) 0.0404(13) 0.0028(10) 0.0039(10) 0.0046(11)
C48 0.0620(15) 0.0440(13) 0.0403(13) 0.0018(10) -0.0012(12) -0.0023(11)
C49 0.0746(17) 0.0481(14) 0.0470(15) 0.0046(11) -0.0029(13) -0.0128(12)
C50 0.104(2) 0.0616(17) 0.0576(17) -0.0082(14) 0.0020(15) -0.0210(16)
C53 0.089(2) 0.083(2) 0.072(2) 0.0003(17) 0.0109(16) -0.0338(17)
C54 0.0651(16) 0.0554(15) 0.0543(16) 0.0069(12) -0.0004(13) -0.0148(12)
C55 0.0509(14) 0.0547(15) 0.0501(14) 0.0102(12) 0.0023(12) -0.0058(11)
C56 0.0454(13) 0.0594(16) 0.0519(15) 0.0096(12) 0.0076(11) 0.0076(11)
C57 0.0523(14) 0.0744(18) 0.0573(16) 0.0140(13) 0.0130(12) 0.0153(13)
C58 0.0651(17) 0.093(2) 0.080(2) 0.0190(17) 0.0271(16) 0.0121(15)
C61 0.084(2) 0.084(2) 0.073(2) -0.0023(16) 0.0236(17) 0.0206(17)
C62 0.0595(15) 0.0702(18) 0.0548(16) 0.0044(13) 0.0121(13) 0.0175(13)
C63 0.0573(15) 0.0560(15) 0.0478(14) 0.0025(12) 0.0062(12) 0.0113(12)
C64 0.0553(14) 0.0467(13) 0.0488(14) 0.0002(11) -0.0030(12) 0.0069(11)
C65 0.0626(15) 0.0461(14) 0.0537(15) -0.0012(11) -0.0098(12) 0.0014(11)
C66 0.087(2) 0.0595(17) 0.0692(19) -0.0120(14) -0.0063(15) 0.0027(15)
C69 0.0718(18) 0.0660(18) 0.082(2) -0.0076(15) -0.0034(15) -0.0209(14)
C70 0.0590(15) 0.0513(15) 0.0546(15) 0.0005(12) -0.0066(13) -0.0027(12)
C71 0.0498(13) 0.0486(14) 0.0499(14) 0.0046(11) -0.0024(11) -0.0047(11)
C73 0.089(2) 0.070(2) 0.108(3) -0.0173(18) -0.0089(19) 0.0189(17)
C76 0.108(3) 0.087(2) 0.098(2) 0.032(2) 0.006(2) 0.0069(19)
C75 0.083(2) 0.095(2) 0.106(3) 0.000(2) 0.0313(19) -0.0254(18)
C74 0.219(5) 0.121(3) 0.093(3) -0.017(2) -0.012(3) 0.080(3)
C79 0.107(2) 0.084(2) 0.0645(19) -0.0051(16) -0.0087(17) 0.0071(18)
C78 0.095(2) 0.080(2) 0.096(2) -0.0003(18) 0.0212(19) -0.0222(17)
C77 0.074(2) 0.106(3) 0.110(3) -0.014(2) -0.0053(19) 0.0242(18)
C5A 0.157(9) 0.189(9) 0.078(7) -0.037(6) 0.001(6) 0.051(8)
C6A 0.171(9) 0.196(11) 0.141(10) -0.025(8) -0.065(7) 0.096(9)
C7A 0.095(6) 0.152(9) 0.137(9) -0.054(7) 0.003(6) -0.001(6)
C7B 0.25(3) 0.127(14) 0.18(2) -0.043(15) -0.04(2) -0.025(18)
C6B 0.22(3) 0.21(2) 0.056(9) -0.012(11) -0.057(12) 0.099(17)
C5B 0.33(4) 0.61(7) 0.072(15) -0.07(2) -0.030(17) 0.39(4)
C11A 0.0637(19) 0.108(3) 0.102(3) 0.032(2) 0.0128(18) -0.0224(18)
C19A 0.110(3) 0.099(3) 0.0602(19) -0.0225(18) 0.0058(19) 0.041(2)
C27A 0.075(2) 0.082(2) 0.095(2) 0.0076(19) 0.0178(18) -0.0280(16)
C35A 0.100(2) 0.070(2) 0.0585(18) -0.0161(15) 0.0038(17) 0.0210(17)
C43A 0.0638(18) 0.109(3) 0.073(2) 0.0146(19) 0.0302(16) 0.0157(18)
C51A 0.135(3) 0.070(2) 0.073(2) -0.0140(16) 0.009(2) -0.042(2)
C59A 0.079(2) 0.116(3) 0.094(3) 0.018(2) 0.044(2) 0.020(2)
C67A 0.109(3) 0.0573(19) 0.089(2) -0.0197(17) -0.017(2) -0.0095(18)
C12B 0.0647(19) 0.135(3) 0.086(2) 0.025(2) 0.0238(18) -0.012(2)
C20B 0.123(3) 0.078(2) 0.079(2) -0.0261(18) 0.010(2) 0.019(2)
C21 0.106(2) 0.0636(18) 0.0684(19) -0.0138(15) 0.0052(17) 0.0086(16)
C28B 0.0673(18) 0.088(2) 0.090(2) 0.0100(19) 0.0261(16) -0.0118(16)
C36B 0.096(2) 0.0559(17) 0.075(2) -0.0197(15) -0.0098(18) 0.0068(16)
C44B 0.0689(18) 0.103(2) 0.0611(18) -0.0012(17) 0.0196(15) 0.0191(17)
C52B 0.120(3) 0.092(3) 0.087(2) -0.009(2) 0.005(2) -0.058(2)
C60B 0.101(3) 0.125(3) 0.083(2) 0.003(2) 0.043(2) 0.037(2)
C68B 0.097(2) 0.071(2) 0.100(3) -0.0069(19) -0.011(2) -0.0292(18)
N1 0.0510(12) 0.0582(13) 0.0571(13) 0.0020(10) 0.0032(10) -0.0046(10)
N2 0.0452(11) 0.0588(12) 0.0442(11) 0.0048(9) 0.0039(9) 0.0025(9)
N3 0.0559(13) 0.0769(15) 0.0478(12) 0.0020(11) 0.0104(10) 0.0119(11)
N4 0.0543(11) 0.0495(11) 0.0387(10) 0.0023(8) 0.0068(9) 0.0073(9)
N5 0.0706(13) 0.0474(12) 0.0503(12) -0.0002(10) 0.0094(11) -0.0016(10)
N6 0.0516(11) 0.0451(11) 0.0375(10) 0.0018(8) 0.0072(9) 0.0003(8)
N7 0.0561(12) 0.0539(12) 0.0445(11) 0.0001(9) 0.0116(9) 0.0011(10)
N8 0.0490(10) 0.0484(11) 0.0393(10) 0.0001(8) 0.0038(8) -0.0022(8)
N9 0.0506(11) 0.0545(12) 0.0558(12) 0.0019(10) 0.0071(10) -0.0059(9)
N10 0.0480(10) 0.0432(10) 0.0413(10) 0.0022(8) 0.0050(8) -0.0015(8)
N11 0.0648(13) 0.0507(12) 0.0452(11) -0.0013(9) 0.0071(10) -0.0050(10)
N12 0.0497(11) 0.0463(11) 0.0424(11) 0.0052(9) 0.0026(9) -0.0037(8)
N13 0.0513(12) 0.0634(14) 0.0586(13) 0.0059(11) 0.0076(10) -0.0060(10)
N14 0.0475(11) 0.0506(11) 0.0477(11) 0.0016(9) 0.0065(9) 0.0054(9)
N15 0.0635(13) 0.0561(13) 0.0504(12) -0.0048(10) 0.0060(10) 0.0080(10)
N16 0.0484(10) 0.0431(10) 0.0450(11) -0.0019(9) 0.0029(9) 0.0008(8)
O2 0.1112(16) 0.1125(17) 0.0660(13) -0.0327(12) -0.0219(12) 0.0326(13)
O3 0.0546(9) 0.0577(10) 0.0415(9) 0.0051(7) 0.0003(7) 0.0057(7)
O4 0.0472(8) 0.0475(9) 0.0383(8) 0.0038(7) 0.0034(7) 0.0026(7)
O5 0.0518(9) 0.0466(9) 0.0486(9) 0.0072(7) -0.0016(7) 0.0007(7)
O7 0.0557(10) 0.0704(11) 0.0594(11) 0.0094(9) -0.0112(8) -0.0068(8)
O6A 0.069(2) 0.068(5) 0.067(4) 0.020(4) -0.012(2) -0.028(3)
O6B 0.046(9) 0.048(15) 0.057(15) 0.004(12) -0.003(8) -0.015(8)
O1C 0.155(13) 0.095(7) 0.135(11) 0.065(7) 0.018(7) -0.002(7)
O1D 0.041(8) 0.077(5) 0.061(7) 0.028(4) 0.010(3) 0.020(3)
Si1 0.0777(6) 0.1004(7) 0.0921(7) 0.0438(6) 0.0272(5) 0.0189(5)
Si3 0.0547(4) 0.0577(4) 0.0502(4) 0.0036(3) 0.0002(3) 0.0074(3)
Si4 0.0468(3) 0.0461(4) 0.0373(3) 0.0016(3) 0.0054(3) 0.0023(3)
Si5 0.0449(3) 0.0411(3) 0.0408(3) 0.0024(3) 0.0045(3) -0.0003(3)
Si6 0.0484(4) 0.0473(4) 0.0617(4) 0.0113(3) -0.0068(3) -0.0050(3)
Si7 0.0804(5) 0.0554(4) 0.0610(5) 0.0107(4) 0.0023(4) -0.0052(4)
Si8 0.0527(4) 0.0587(4) 0.0628(5) -0.0013(3) -0.0057(3) 0.0013(3)
Si2A 0.0853(17) 0.101(3) 0.0604(16) -0.0227(15) -0.0269(11) 0.0341(14)
Si2B 0.177(6) 0.092(4) 0.064(3) -0.017(3) -0.031(3) 0.034(4)

loop_
_atom_type_symbol
_atom_type_description
_atom_type_scat_dispersion_real
_atom_type_scat_dispersion_imag
_atom_type_scat_source
Si Si 0.0817 0.0704 'International Tables Vol C Tables 4.2.6.8 and 6.1.1.4'
N N 0.0061 0.0033 'International Tables Vol C Tables 4.2.6.8 and 6.1.1.4'
O O 0.0106 0.0060 'International Tables Vol C Tables 4.2.6.8 and 6.1.1.4'
C C 0.0033 0.0016 'International Tables Vol C Tables 4.2.6.8 and 6.1.1.4'
H H 0.0000 0.0000 'International Tables Vol C Tables 4.2.6.8 and 6.1.1.4'

loop_
_geom_angle_atom_site_label_1
_geom_angle_atom_site_label_2
_geom_angle_atom_site_label_3
_geom_angle
Si3 C1 H1A 109.5
Si3 C1 H1B 109.5
H1A C1 H1B 109.5
Si3 C1 H1C 109.5
H1A C1 H1C 109.5
H1B C1 H1C 109.5
Si1 C2 H77A 109.5
Si1 C2 H77B 109.5
H77A C2 H77B 109.5
Si1 C2 H77C 109.5
H77A C2 H77C 109.5
H77B C2 H77C 109.5
Si1 C3 H17A 109.5
Si1 C3 H17B 109.5
H17A C3 H17B 109.5
Si1 C3 H17C 109.5
H17A C3 H17C 109.5
H17B C3 H17C 109.5
Si1 C4 H15A 109.5
Si1 C4 H15B 109.5
H15A C4 H15B 109.5
Si1 C4 H15C 109.5
H15A C4 H15C 109.5
H15B C4 H15C 109.5
N1 C8 N2 128.1(2)
N1 C8 C9 122.5(2)
N2 C8 C9 109.4(2)
C14 C9 C10 122.0(3)
C14 C9 C8 106.6(2)
C10 C9 C8 131.3(3)
C9 C10 C11A 116.7(3)
C9 C10 H20A 121.6
C11A C10 H20A 121.6
C12B C13 C14 117.2(3)
C12B C13 H32A 121.4
C14 C13 H32A 121.4
C9 C14 C13 120.8(3)
C9 C14 C15 106.8(2)
C13 C14 C15 132.3(3)
N3 C15 N2 127.2(2)
N3 C15 C14 123.3(2)
N2 C15 C14 109.5(2)
N3 C16 N4 128.0(2)
N3 C16 C17 122.1(2)
N4 C16 C17 109.8(2)
C22 C17 C18 121.3(3)
C22 C17 C16 106.6(2)
C18 C17 C16 132.1(3)
C19A C18 C17 116.5(3)
C19A C18 H44A 121.8
C17 C18 H44A 121.8
C17 C22 C21 121.6(3)
C17 C22 C23 106.9(2)
C21 C22 C23 131.4(3)
N5 C23 N4 128.0(2)
N5 C23 C22 122.9(2)
N4 C23 C22 109.1(2)
N5 C24 N6 127.5(2)
N5 C24 C25 122.8(2)
N6 C24 C25 109.7(2)
C30 C25 C26 121.0(2)
C30 C25 C24 106.8(2)
C26 C25 C24 132.2(2)
C27A C26 C25 116.7(3)
C27A C26 H29A 121.6
C25 C26 H29A 121.6
C28B C29 C30 116.7(3)
C28B C29 H33A 121.6
C30 C29 H33A 121.6
C25 C30 C29 121.9(2)
C25 C30 C31 106.5(2)
C29 C30 C31 131.6(2)
N7 C31 N6 127.9(2)
N7 C31 C30 122.1(2)
N6 C31 C30 110.0(2)
N7 C32 N8 128.0(2)
N7 C32 C33 122.6(2)
N8 C32 C33 109.5(2)
C38 C33 C34 121.4(2)
C38 C33 C32 106.5(2)
C34 C33 C32 132.1(2)
C35A C34 C33 117.4(3)
C35A C34 H41A 121.3
C33 C34 H41A 121.3
C36B C37 C38 117.3(3)
C36B C37 H27A 121.4
C38 C37 H27A 121.4
C33 C38 C37 120.9(2)
C33 C38 C39 106.8(2)
C37 C38 C39 132.3(2)
N1 C39 N8 127.7(2)
N1 C39 C38 122.4(2)
N8 C39 C38 109.9(2)
N9 C40 N10 127.4(2)
N9 C40 C41 122.9(2)
N10 C40 C41 109.7(2)
C46 C41 C42 121.1(2)
C46 C41 C40 106.6(2)
C42 C41 C40 132.2(2)
C43A C42 C41 117.1(3)
C43A C42 H31A 121.5
C41 C42 H31A 121.5
C44B C45 C46 117.4(3)
C44B C45 H30A 121.3
C46 C45 H30A 121.3
C41 C46 C45 121.3(2)
C41 C46 C47 106.8(2)
C45 C46 C47 131.9(2)
N11 C47 N10 128.1(2)
N11 C47 C46 122.2(2)
N10 C47 C46 109.8(2)
N11 C48 N12 127.9(2)
N11 C48 C49 122.8(2)
N12 C48 C49 109.3(2)
C54 C49 C50 121.4(2)
C54 C49 C48 107.3(2)
C50 C49 C48 131.3(3)
C51A C50 C49 117.2(3)
C51A C50 H34A 121.4
C49 C50 H34A 121.4
C52B C53 C54 116.8(3)
C52B C53 H14A 121.6
C54 C53 H14A 121.6
C49 C54 C53 121.3(3)
C49 C54 C55 106.3(2)
C53 C54 C55 132.4(3)
N13 C55 N12 127.5(2)
N13 C55 C54 122.7(2)
N12 C55 C54 109.8(2)
N13 C56 N14 127.9(2)
N13 C56 C57 123.1(2)
N14 C56 C57 108.9(2)
C62 C57 C58 121.3(3)
C62 C57 C56 107.1(2)
C58 C57 C56 131.6(3)
C59A C58 C57 116.7(3)
C59A C58 H39A 121.6
C57 C58 H39A 121.6
C60B C61 C62 117.2(3)
C60B C61 H16A 121.4
C62 C61 H16A 121.4
C57 C62 C61 121.6(3)
C57 C62 C63 106.6(2)
C61 C62 C63 131.8(3)
N15 C63 N14 127.3(2)
N15 C63 C62 122.8(2)
N14 C63 C62 109.9(2)
N15 C64 N16 127.5(2)
N15 C64 C65 123.0(2)
N16 C64 C65 109.4(2)
C70 C65 C66 121.5(2)
C70 C65 C64 106.7(2)
C66 C65 C64 131.7(3)
C65 C66 C67A 116.7(3)
C65 C66 H22A 121.6
C67A C66 H22A 121.6
C68B C69 C70 116.8(3)
C68B C69 H25A 121.6
C70 C69 H25A 121.6
C65 C70 C69 121.4(2)
C65 C70 C71 107.1(2)
C69 C70 C71 131.6(3)
N9 C71 N16 128.0(2)
N9 C71 C70 122.4(2)
N16 C71 C70 109.6(2)
Si6 C73 H26A 109.5
Si6 C73 H26B 109.5
H26A C73 H26B 109.5
Si6 C73 H26C 109.5
H26A C73 H26C 109.5
H26B C73 H26C 109.5
Si7 C76 H19A 109.5
Si7 C76 H19B 109.5
H19A C76 H19B 109.5
Si7 C76 H19C 109.5
H19A C76 H19C 109.5
H19B C76 H19C 109.5
Si7 C75 H2A 109.5
Si7 C75 H2B 109.5
H2A C75 H2B 109.5
Si7 C75 H2C 109.5
H2A C75 H2C 109.5
H2B C75 H2C 109.5
Si7 C74 H7A 109.5
Si7 C74 H7B 109.5
H7A C74 H7B 109.5
Si7 C74 H7C 109.5
H7A C74 H7C 109.5
H7B C74 H7C 109.5
Si8 C79 H5A 109.5
Si8 C79 H5B 109.5
H5A C79 H5B 109.5
Si8 C79 H5C 109.5
H5A C79 H5C 109.5
H5B C79 H5C 109.5
Si8 C78 H18A 109.5
Si8 C78 H18B 109.5
H18A C78 H18B 109.5
Si8 C78 H18C 109.5
H18A C78 H18C 109.5
H18B C78 H18C 109.5
Si8 C77 H4A 109.5
Si8 C77 H4B 109.5
H4A C77 H4B 109.5
Si8 C77 H4C 109.5
H4A C77 H4C 109.5
H4B C77 H4C 109.5
Si2A C5A H76A 109.5
Si2A C5A H76B 109.4
H76A C5A H76B 109.5
Si2A C5A H76C 109.5
H76A C5A H76C 109.5
H76B C5A H76C 109.5
Si2A C6A H13A 109.5
Si2A C6A H13B 109.5
H13A C6A H13B 109.5
Si2A C6A H13C 109.4
H13A C6A H13C 109.5
H13B C6A H13C 109.5
Si2A C6A H13D 111.6
H13A C6A H13D 13.7
H13B C6A H13D 119.4
H13C C6A H13D 96.5
Si2A C6A H13E 116.4
H13A C6A H13E 61.3
H13B C6A H13E 49.1
H13C C6A H13E 133.7
H13D C6A H13E 73.1
Si2A C6A H13F 124.8
H13A C6A H13F 96.0
H13B C6A H13F 106.4
H13C C6A H13F 16.7
H13D C6A H13F 84.1
H13E C6A H13F 118.8
Si2A C7A H79A 109(6)
Si2A C7A H79B 101(4)
H79A C7A H79B 96(6)
Si2A C7A H79C 128(4)
H79A C7A H79C 108(8)
H79B C7A H79C 109(6)
Si2B C7B H79D 109.5
Si2B C7B H79E 109.4
H79D C7B H79E 109.5
Si2B C7B H79F 109.5
H79D C7B H79F 109.5
H79E C7B H79F 109.5
Si2B C7B H79B 150(3)
H79D C7B H79B 45.6
H79E C7B H79B 73.5
H79F C7B H79B 96.9
Si2B C6B H13D 110.7
Si2B C6B H13E 107.7
H13D C6B H13E 109.5
Si2B C6B H13F 110.0
H13D C6B H13F 109.5
H13E C6B H13F 109.5
Si2B C5B H76D 109.5
Si2B C5B H76E 109.5
H76D C5B H76E 109.5
Si2B C5B H76F 109.4
H76D C5B H76F 109.5
H76E C5B H76F 109.5
C12B C11A C10 120.7(3)
C12B C11A H10A 119.6
C10 C11A H10A 119.6
C18 C19A C20B 122.5(3)
C18 C19A H43A 118.7
C20B C19A H43A 118.7
C28B C27A C26 121.7(3)
C28B C27A H6A 119.2
C26 C27A H6A 119.2
C34 C35A C36B 121.2(3)
C34 C35A H36A 119.4
C36B C35A H36A 119.4
C42 C43A C44B 121.7(3)
C42 C43A H78A 119.2
C44B C43A H78A 119.2
C50 C51A C52B 121.1(3)
C50 C51A H8A 119.5
C52B C51A H8A 119.5
C58 C59A C60B 121.8(3)
C58 C59A H21A 119.1
C60B C59A H21A 119.1
C68B C67A C66 121.3(3)
C68B C67A H23A 119.3
C66 C67A H23A 119.3
C13 C12B C11A 122.6(3)
C13 C12B H9A 118.7
C11A C12B H9A 118.7
C21 C20B C19A 120.9(3)
C21 C20B H28A 119.5
C19A C20B H28A 119.5
C20B C21 C22 117.1(3)
C20B C21 H12A 121.4
C22 C21 H12A 121.4
C29 C28B C27A 121.9(3)
C29 C28B H35A 119.1
C27A C28B H35A 119.1
C37 C36B C35A 121.8(3)
C37 C36B H40A 119.1
C35A C36B H40A 119.1
C45 C44B C43A 121.4(3)
C45 C44B H38A 119.3
C43A C44B H38A 119.3
C53 C52B C51A 122.3(3)
C53 C52B H11A 118.9
C51A C52B H11A 118.9
C61 C60B C59A 121.5(3)
C61 C60B H60B 119.2
C59A C60B H60B 119.2
C69 C68B C67A 122.2(3)
C69 C68B H3A 118.9
C67A C68B H3A 118.9
C8 N1 C39 121.7(2)
C8 N2 C15 107.6(2)
C8 N2 Si4 126.10(16)
C15 N2 Si4 126.27(17)
C16 N3 C15 122.1(2)
C16 N4 C23 107.46(19)
C16 N4 Si4 126.39(16)
C23 N4 Si4 126.16(15)
C23 N5 C24 121.7(2)
C31 N6 C24 107.02(18)
C31 N6 Si4 126.41(15)
C24 N6 Si4 126.57(15)
C31 N7 C32 121.5(2)
C32 N8 C39 107.34(19)
C32 N8 Si4 126.39(15)
C39 N8 Si4 126.25(16)
C40 N9 C71 121.6(2)
C47 N10 C40 107.10(18)
C47 N10 Si5 125.99(15)
C40 N10 Si5 126.89(15)
C48 N11 C47 121.7(2)
C55 N12 C48 107.31(19)
C55 N12 Si5 126.66(16)
C48 N12 Si5 126.03(15)
C56 N13 C55 121.9(2)
C63 N14 C56 107.54(19)
C63 N14 Si5 126.76(16)
C56 N14 Si5 125.67(16)
C64 N15 C63 122.1(2)
C71 N16 C64 107.16(19)
C71 N16 Si5 126.38(15)
C64 N16 Si5 126.46(16)
Si3 O2 Si2A 146.19(18)
Si3 O2 Si2B 141.3(3)
Si2A O2 Si2B 26.5(4)
Si3 O3 Si4 157.07(11)
Si4 O4 Si5 179.34(11)
Si6 O5 Si5 151.11(10)
Si8 O7 Si6 144.78(12)
Si6 O6A Si7 140.3(7)
Si7 O6B Si6 135(3)
Si3 O1C Si1 153(2)
Si3 O1D Si1 139.6(7)
O1C Si1 O1D 7.1(13)
O1C Si1 C4 106.8(13)
O1D Si1 C4 113.8(5)
O1C Si1 C3 109.6(9)
O1D Si1 C3 105.1(4)
C4 Si1 C3 110.14(18)
O1C Si1 C2 110.0(7)
O1D Si1 C2 107.6(4)
C4 Si1 C2 108.8(2)
C3 Si1 C2 111.3(2)
O1C Si3 O3 108.3(8)
O1C Si3 O2 106.2(10)
O3 Si3 O2 108.98(10)
O1C Si3 O1D 7.7(13)
O3 Si3 O1D 111.4(4)
O2 Si3 O1D 110.8(4)
O1C Si3 C1 111.9(14)
O3 Si3 C1 111.46(13)
O2 Si3 C1 109.84(15)
O1D Si3 C1 104.3(4)
O4 Si4 O3 179.22(9)
O4 Si4 N6 90.92(8)
O3 Si4 N6 88.53(8)
O4 Si4 N8 90.26(8)
O3 Si4 N8 90.29(8)
N6 Si4 N8 89.91(8)
O4 Si4 N4 91.20(8)
O3 Si4 N4 88.25(8)
N6 Si4 N4 89.98(8)
N8 Si4 N4 178.54(8)
O4 Si4 N2 90.24(8)
O3 Si4 N2 90.32(8)
N6 Si4 N2 178.84(8)
N8 Si4 N2 90.09(8)
N4 Si4 N2 89.99(8)
O4 Si5 O5 178.05(8)
O4 Si5 N12 90.76(8)
O5 Si5 N12 87.29(8)
O4 Si5 N16 90.97(8)
O5 Si5 N16 90.97(8)
N12 Si5 N16 178.26(8)
O4 Si5 N10 90.99(7)
O5 Si5 N10 89.00(8)
N12 Si5 N10 90.22(8)
N16 Si5 N10 89.66(8)
O4 Si5 N14 90.77(8)
O5 Si5 N14 89.27(8)
N12 Si5 N14 90.27(8)
N16 Si5 N14 89.80(8)
N10 Si5 N14 178.17(8)
O5 Si6 O6A 111.4(4)
O5 Si6 O7 109.00(9)
O6A Si6 O7 109.8(4)
O5 Si6 O6B 99.8(13)
O6A Si6 O6B 24.5(17)
O7 Si6 O6B 95.1(19)
O5 Si6 C73 111.18(12)
O6A Si6 C73 106.0(8)
O7 Si6 C73 109.44(12)
O6B Si6 C73 130(3)
O6B Si7 O6A 26(2)
O6B Si7 C74 87(3)
O6A Si7 C74 112.1(8)
O6B Si7 C75 118.8(17)
O6A Si7 C75 105.7(4)
C74 Si7 C75 109.6(2)
O6B Si7 C76 116.7(9)
O6A Si7 C76 106.9(4)
C74 Si7 C76 111.22(17)
C75 Si7 C76 111.10(16)
O7 Si8 C79 107.98(13)
O7 Si8 C77 109.51(13)
C79 Si8 C77 108.33(15)
O7 Si8 C78 108.67(12)
C79 Si8 C78 112.12(14)
C77 Si8 C78 110.18(16)
O2 Si2A C5A 106.4(4)
O2 Si2A C7A 111.9(4)
C5A Si2A C7A 112.1(6)
O2 Si2A C6A 106.7(5)
C5A Si2A C6A 108.0(7)
C7A Si2A C6A 111.5(7)
O2 Si2B C5B 113.5(8)
O2 Si2B C6B 116.1(7)
C5B Si2B C6B 121.0(11)
O2 Si2B C7B 100.1(8)
C5B Si2B C7B 92.6(9)
C6B Si2B C7B 107.7(10)

loop_
_geom_bond_atom_site_label_1
_geom_bond_atom_site_label_2
_geom_bond_distance
C1 Si3 1.846(3)
C1 H1A 0.9600
C1 H1B 0.9600
C1 H1C 0.9600
C2 Si1 1.848(4)
C2 H77A 0.9600
C2 H77B 0.9600
C2 H77C 0.9600
C3 Si1 1.840(3)
C3 H17A 0.9600
C3 H17B 0.9600
C3 H17C 0.9600
C4 Si1 1.831(4)
C4 H15A 0.9600
C4 H15B 0.9600
C4 H15C 0.9600
C8 N1 1.315(3)
C8 N2 1.372(3)
C8 C9 1.454(3)
C9 C14 1.385(4)
C9 C10 1.394(3)
C10 C11A 1.395(4)
C10 H20A 0.9300
C13 C12B 1.371(4)
C13 C14 1.396(4)
C13 H32A 0.9300
C14 C15 1.445(3)
C15 N3 1.324(3)
C15 N2 1.380(3)
C16 N3 1.316(3)
C16 N4 1.368(3)
C16 C17 1.449(3)
C17 C22 1.374(3)
C17 C18 1.396(3)
C18 C19A 1.371(4)
C18 H44A 0.9300
C22 C21 1.392(4)
C22 C23 1.455(3)
C23 N5 1.318(3)
C23 N4 1.377(3)
C24 N5 1.320(3)
C24 N6 1.378(3)
C24 C25 1.452(3)
C25 C30 1.382(3)
C25 C26 1.392(3)
C26 C27A 1.384(4)
C26 H29A 0.9300
C29 C28B 1.375(4)
C29 C30 1.384(3)
C29 H33A 0.9300
C30 C31 1.453(3)
C31 N7 1.318(3)
C31 N6 1.375(3)
C32 N7 1.321(3)
C32 N8 1.372(3)
C32 C33 1.452(3)
C33 C38 1.384(3)
C33 C34 1.390(3)
C34 C35A 1.370(4)
C34 H41A 0.9300
C37 C36B 1.370(4)
C37 C38 1.392(3)
C37 H27A 0.9300
C38 C39 1.439(3)
C39 N1 1.327(3)
C39 N8 1.375(3)
C40 N9 1.320(3)
C40 N10 1.380(3)
C40 C41 1.446(3)
C41 C46 1.383(3)
C41 C42 1.397(3)
C42 C43A 1.378(4)
C42 H31A 0.9300
C45 C44B 1.368(4)
C45 C46 1.397(3)
C45 H30A 0.9300
C46 C47 1.446(3)
C47 N11 1.318(3)
C47 N10 1.374(3)
C48 N11 1.314(3)
C48 N12 1.384(3)
C48 C49 1.447(3)
C49 C54 1.382(3)
C49 C50 1.392(3)
C50 C51A 1.371(4)
C50 H34A 0.9300
C53 C52B 1.374(4)
C53 C54 1.385(3)
C53 H14A 0.9300
C54 C55 1.455(3)
C55 N13 1.324(3)
C55 N12 1.374(3)
C56 N13 1.318(3)
C56 N14 1.384(3)
C56 C57 1.454(3)
C57 C62 1.381(4)
C57 C58 1.395(3)
C58 C59A 1.382(4)
C58 H39A 0.9300
C61 C60B 1.376(4)
C61 C62 1.387(4)
C61 H16A 0.9300
C62 C63 1.450(3)
C63 N15 1.325(3)
C63 N14 1.370(3)
C64 N15 1.321(3)
C64 N16 1.379(3)
C64 C65 1.454(3)
C65 C70 1.376(3)
C65 C66 1.389(3)
C66 C67A 1.392(4)
C66 H22A 0.9300
C69 C68B 1.370(4)
C69 C70 1.399(3)
C69 H25A 0.9300
C70 C71 1.446(3)
C71 N9 1.321(3)
C71 N16 1.380(3)
C73 Si6 1.848(3)
C73 H26A 0.9600
C73 H26B 0.9600
C73 H26C 0.9600
C76 Si7 1.843(3)
C76 H19A 0.9600
C76 H19B 0.9600
C76 H19C 0.9600
C75 Si7 1.838(3)
C75 H2A 0.9600
C75 H2B 0.9600
C75 H2C 0.9600
C74 Si7 1.820(4)
C74 H7A 0.9600
C74 H7B 0.9600
C74 H7C 0.9600
C79 Si8 1.848(3)
C79 H5A 0.9600
C79 H5B 0.9600
C79 H5C 0.9600
C78 Si8 1.858(3)
C78 H18A 0.9600
C78 H18B 0.9600
C78 H18C 0.9600
C77 Si8 1.857(3)
C77 H4A 0.9600
C77 H4B 0.9600
C77 H4C 0.9600
C5A Si2A 1.839(14)
C5A H76A 0.9600
C5A H76B 0.9600
C5A H76C 0.9600
C6A Si2A 1.910(13)
C6A H13A 0.9600
C6A H13B 0.9600
C6A H13C 0.9600
C6A H13D 1.4776
C6A H13E 1.1066
C6A H13F 0.6986
C7A Si2A 1.847(12)
C7A H79A 0.76(6)
C7A H79B 0.97(6)
C7A H79C 0.93(6)
C7B Si2B 1.78(2)
C7B H79D 0.9600
C7B H79E 0.9600
C7B H79F 0.9600
C7B H79B 1.22(6)
C6B Si2B 1.743(18)
C6B H13D 0.9600
C6B H13E 0.9600
C6B H13F 0.9600
C5B Si2B 1.69(2)
C5B H76D 0.9600
C5B H76E 0.9600
C5B H76F 0.9600
C11A C12B 1.389(5)
C11A H10A 0.9300
C19A C20B 1.384(5)
C19A H43A 0.9300
C27A C28B 1.379(4)
C27A H6A 0.9300
C35A C36B 1.389(4)
C35A H36A 0.9300
C43A C44B 1.394(4)
C43A H78A 0.9300
C51A C52B 1.384(4)
C51A H8A 0.9300
C59A C60B 1.385(5)
C59A H21A 0.9300
C67A C68B 1.376(4)
C67A H23A 0.9300
C12B H9A 0.9300
C20B C21 1.375(4)
C20B H28A 0.9300
C21 H12A 0.9300
C28B H35A 0.9300
C36B H40A 0.9300
C44B H38A 0.9300
C52B H11A 0.9300
C60B H60B 0.9300
C68B H3A 0.9300
N2 Si4 1.9292(19)
N4 Si4 1.9230(19)
N6 Si4 1.9210(18)
N8 Si4 1.9216(19)
N10 Si5 1.9262(18)
N12 Si5 1.9182(19)
N14 Si5 1.9289(19)
N16 Si5 1.9247(18)
O2 Si3 1.617(2)
O2 Si2A 1.638(4)
O2 Si2B 1.665(8)
O3 Si3 1.5832(15)
O3 Si4 1.6985(15)
O4 Si4 1.6559(14)
O4 Si5 1.6584(14)
O5 Si6 1.5900(15)
O5 Si5 1.6994(15)
O7 Si8 1.6249(16)
O7 Si6 1.6275(17)
O6A Si6 1.605(4)
O6A Si7 1.654(8)
O6B Si7 1.58(2)
O6B Si6 1.74(3)
O1C Si3 1.583(15)
O1C Si1 1.587(19)
O1D Si3 1.618(13)
O1D Si1 1.668(12)

loop_
_geom_torsion_atom_site_label_1
_geom_torsion_atom_site_label_2
_geom_torsion_atom_site_label_3
_geom_torsion_atom_site_label_4
_geom_torsion
N1 C8 C9 C14 179.7(2)
N2 C8 C9 C14 -0.9(3)
N1 C8 C9 C10 -1.2(4)
N2 C8 C9 C10 178.2(2)
C14 C9 C10 C11A -0.3(4)
C8 C9 C10 C11A -179.3(3)
C10 C9 C14 C13 0.2(4)
C8 C9 C14 C13 179.4(2)
C10 C9 C14 C15 -178.2(2)
C8 C9 C14 C15 1.0(3)
C12B C13 C14 C9 0.1(4)
C12B C13 C14 C15 178.0(3)
C9 C14 C15 N3 178.8(2)
C13 C14 C15 N3 0.7(4)
C9 C14 C15 N2 -0.8(3)
C13 C14 C15 N2 -178.9(3)
N3 C16 C17 C22 178.1(2)
N4 C16 C17 C22 -0.7(3)
N3 C16 C17 C18 -1.9(4)
N4 C16 C17 C18 179.3(2)
C22 C17 C18 C19A -1.4(4)
C16 C17 C18 C19A 178.6(3)
C18 C17 C22 C21 1.8(4)
C16 C17 C22 C21 -178.2(2)
C18 C17 C22 C23 -178.8(2)
C16 C17 C22 C23 1.3(3)
C17 C22 C23 N5 177.5(2)
C21 C22 C23 N5 -3.1(4)
C17 C22 C23 N4 -1.5(3)
C21 C22 C23 N4 177.9(3)
N5 C24 C25 C30 178.3(2)
N6 C24 C25 C30 -1.6(3)
N5 C24 C25 C26 -2.3(4)
N6 C24 C25 C26 177.8(2)
C30 C25 C26 C27A -0.2(4)
C24 C25 C26 C27A -179.5(3)
C26 C25 C30 C29 0.3(4)
C24 C25 C30 C29 179.8(2)
C26 C25 C30 C31 -178.6(2)
C24 C25 C30 C31 0.9(2)
C28B C29 C30 C25 -0.2(4)
C28B C29 C30 C31 178.4(2)
C25 C30 C31 N7 179.2(2)
C29 C30 C31 N7 0.4(4)
C25 C30 C31 N6 0.1(3)
C29 C30 C31 N6 -178.7(2)
N7 C32 C33 C38 -179.3(2)
N8 C32 C33 C38 -0.5(2)
N7 C32 C33 C34 0.4(4)
N8 C32 C33 C34 179.2(2)
C38 C33 C34 C35A 0.5(4)
C32 C33 C34 C35A -179.1(2)
C34 C33 C38 C37 -1.3(4)
C32 C33 C38 C37 178.4(2)
C34 C33 C38 C39 -179.5(2)
C32 C33 C38 C39 0.3(2)
C36B C37 C38 C33 1.5(4)
C36B C37 C38 C39 179.1(2)
C33 C38 C39 N1 179.7(2)
C37 C38 C39 N1 1.9(4)
C33 C38 C39 N8 0.0(3)
C37 C38 C39 N8 -177.8(2)
N9 C40 C41 C46 -179.5(2)
N10 C40 C41 C46 -0.1(3)
N9 C40 C41 C42 -2.7(4)
N10 C40 C41 C42 176.7(2)
C46 C41 C42 C43A 0.7(4)
C40 C41 C42 C43A -175.8(3)
C42 C41 C46 C45 -0.2(4)
C40 C41 C46 C45 177.1(2)
C42 C41 C46 C47 -177.6(2)
C40 C41 C46 C47 -0.3(2)
C44B C45 C46 C41 -0.7(4)
C44B C45 C46 C47 175.9(2)
C41 C46 C47 N11 -179.6(2)
C45 C46 C47 N11 3.4(4)
C41 C46 C47 N10 0.7(2)
C45 C46 C47 N10 -176.3(2)
N11 C48 C49 C54 -178.8(2)
N12 C48 C49 C54 0.2(3)
N11 C48 C49 C50 2.2(4)
N12 C48 C49 C50 -178.9(3)
C54 C49 C50 C51A -0.2(4)
C48 C49 C50 C51A 178.7(3)
C50 C49 C54 C53 -0.1(4)
C48 C49 C54 C53 -179.3(2)
C50 C49 C54 C55 179.1(2)
C48 C49 C54 C55 -0.1(3)
C52B C53 C54 C49 0.0(4)
C52B C53 C54 C55 -178.9(3)
C49 C54 C55 N13 -179.5(2)
C53 C54 C55 N13 -0.4(4)
C49 C54 C55 N12 0.0(3)
C53 C54 C55 N12 179.1(3)
N13 C56 C57 C62 179.8(2)
N14 C56 C57 C62 0.7(3)
N13 C56 C57 C58 1.9(4)
N14 C56 C57 C58 -177.2(2)
C62 C57 C58 C59A -0.2(4)
C56 C57 C58 C59A 177.4(3)
C58 C57 C62 C61 0.0(4)
C56 C57 C62 C61 -178.2(2)
C58 C57 C62 C63 178.1(2)
C56 C57 C62 C63 -0.1(3)
C60B C61 C62 C57 0.0(4)
C60B C61 C62 C63 -177.5(3)
C57 C62 C63 N15 178.9(2)
C61 C62 C63 N15 -3.3(4)
C57 C62 C63 N14 -0.6(3)
C61 C62 C63 N14 177.3(3)
N15 C64 C65 C70 178.9(2)
N16 C64 C65 C70 -0.7(3)
N15 C64 C65 C66 -1.4(4)
N16 C64 C65 C66 179.0(2)
C70 C65 C66 C67A -0.2(4)
C64 C65 C66 C67A -179.9(3)
C66 C65 C70 C69 1.1(4)
C64 C65 C70 C69 -179.1(2)
C66 C65 C70 C71 -178.8(2)
C64 C65 C70 C71 1.0(3)
C68B C69 C70 C65 -0.8(4)
C68B C69 C70 C71 179.1(3)
C65 C70 C71 N9 178.4(2)
C69 C70 C71 N9 -1.6(4)
C65 C70 C71 N16 -0.9(3)
C69 C70 C71 N16 179.2(2)
C9 C10 C11A C12B 0.3(4)
C17 C18 C19A C20B -0.4(4)
C25 C26 C27A C28B 0.0(4)
C33 C34 C35A C36B 0.0(4)
C41 C42 C43A C44B -0.2(4)
C49 C50 C51A C52B 0.6(5)
C57 C58 C59A C60B 0.5(5)
C65 C66 C67A C68B -0.9(4)
C14 C13 C12B C11A -0.2(5)
C10 C11A C12B C13 0.0(5)
C18 C19A C20B C21 1.9(5)
C19A C20B C21 C22 -1.5(5)
C17 C22 C21 C20B -0.3(4)
C23 C22 C21 C20B -179.6(3)
C30 C29 C28B C27A -0.1(4)
C26 C27A C28B C29 0.2(5)
C38 C37 C36B C35A -1.0(4)
C34 C35A C36B C37 0.2(4)
C46 C45 C44B C43A 1.2(4)
C42 C43A C44B C45 -0.7(4)
C54 C53 C52B C51A 0.4(5)
C50 C51A C52B C53 -0.8(5)
C62 C61 C60B C59A 0.2(5)
C58 C59A C60B C61 -0.5(5)
C70 C69 C68B C67A -0.3(5)
C66 C67A C68B C69 1.2(5)
N2 C8 N1 C39 -0.1(4)
C9 C8 N1 C39 179.1(2)
N8 C39 N1 C8 -0.5(4)
C38 C39 N1 C8 179.9(2)
N1 C8 N2 C15 179.7(2)
C9 C8 N2 C15 0.4(2)
N1 C8 N2 Si4 2.2(3)
C9 C8 N2 Si4 -177.11(14)
N3 C15 N2 C8 -179.4(2)
C14 C15 N2 C8 0.2(2)
N3 C15 N2 Si4 -1.9(3)
C14 C15 N2 Si4 177.71(15)
N4 C16 N3 C15 -0.7(4)
C17 C16 N3 C15 -179.3(2)
N2 C15 N3 C16 1.0(4)
C14 C15 N3 C16 -178.5(2)
N3 C16 N4 C23 -179.0(2)
C17 C16 N4 C23 -0.2(2)
N3 C16 N4 Si4 1.2(3)
C17 C16 N4 Si4 179.93(14)
N5 C23 N4 C16 -177.9(2)
C22 C23 N4 C16 1.0(2)
N5 C23 N4 Si4 2.0(3)
C22 C23 N4 Si4 -179.14(14)
N4 C23 N5 C24 -1.9(4)
C22 C23 N5 C24 179.3(2)
N6 C24 N5 C23 -0.4(4)
C25 C24 N5 C23 179.7(2)
N7 C31 N6 C24 179.9(2)
C30 C31 N6 C24 -1.1(2)
N7 C31 N6 Si4 -0.9(3)
C30 C31 N6 Si4 178.14(14)
N5 C24 N6 C31 -178.3(2)
C25 C24 N6 C31 1.6(2)
N5 C24 N6 Si4 2.5(3)
C25 C24 N6 Si4 -177.59(14)
N6 C31 N7 C32 0.8(4)
C30 C31 N7 C32 -178.1(2)
N8 C32 N7 C31 -0.5(4)
C33 C32 N7 C31 178.1(2)
N7 C32 N8 C39 179.2(2)
C33 C32 N8 C39 0.5(2)
N7 C32 N8 Si4 0.3(3)
C33 C32 N8 Si4 -178.42(14)
N1 C39 N8 C32 180.0(2)
C38 C39 N8 C32 -0.3(2)
N1 C39 N8 Si4 -1.1(3)
C38 C39 N8 Si4 178.58(14)
N10 C40 N9 C71 -1.2(4)
C41 C40 N9 C71 178.1(2)
N16 C71 N9 C40 -0.2(4)
C70 C71 N9 C40 -179.3(2)
N11 C47 N10 C40 179.6(2)
C46 C47 N10 C40 -0.7(2)
N11 C47 N10 Si5 -1.8(3)
C46 C47 N10 Si5 177.91(14)
N9 C40 N10 C47 179.9(2)
C41 C40 N10 C47 0.5(2)
N9 C40 N10 Si5 1.3(3)
C41 C40 N10 Si5 -178.10(14)
N12 C48 N11 C47 -0.8(4)
C49 C48 N11 C47 177.9(2)
N10 C47 N11 C48 2.6(4)
C46 C47 N11 C48 -177.1(2)
N13 C55 N12 C48 179.6(2)
C54 C55 N12 C48 0.1(2)
N13 C55 N12 Si5 -0.2(3)
C54 C55 N12 Si5 -179.65(15)
N11 C48 N12 C55 178.7(2)
C49 C48 N12 C55 -0.2(2)
N11 C48 N12 Si5 -1.5(3)
C49 C48 N12 Si5 179.58(15)
N14 C56 N13 C55 1.1(4)
C57 C56 N13 C55 -177.8(2)
N12 C55 N13 C56 0.0(4)
C54 C55 N13 C56 179.4(2)
N15 C63 N14 C56 -178.4(2)
C62 C63 N14 C56 1.0(2)
N15 C63 N14 Si5 3.3(3)
C62 C63 N14 Si5 -177.21(15)
N13 C56 N14 C63 179.9(2)
C57 C56 N14 C63 -1.1(2)
N13 C56 N14 Si5 -1.8(3)
C57 C56 N14 Si5 177.18(14)
N16 C64 N15 C63 -0.6(4)
C65 C64 N15 C63 179.8(2)
N14 C63 N15 C64 -1.4(4)
C62 C63 N15 C64 179.2(2)
N9 C71 N16 C64 -178.8(2)
C70 C71 N16 C64 0.4(2)
N9 C71 N16 Si5 1.4(3)
C70 C71 N16 Si5 -179.43(14)
N15 C64 N16 C71 -179.4(2)
C65 C64 N16 C71 0.2(2)
N15 C64 N16 Si5 0.4(3)
C65 C64 N16 Si5 -179.97(14)
Si3 O1C Si1 O1D 152(10)
Si3 O1C Si1 C4 -38(3)
Si3 O1C Si1 C3 -157(3)
Si3 O1C Si1 C2 80(4)
Si3 O1D Si1 O1C -19(6)
Si3 O1D Si1 C4 -28.5(12)
Si3 O1D Si1 C3 -149.1(10)
Si3 O1D Si1 C2 92.2(11)
Si1 O1C Si3 O3 -38(4)
Si1 O1C Si3 O2 79(3)
Si1 O1C Si3 O1D -153(10)
Si1 O1C Si3 C1 -161(3)
Si4 O3 Si3 O1C 157.9(14)
Si4 O3 Si3 O2 42.8(3)
Si4 O3 Si3 O1D 165.4(5)
Si4 O3 Si3 C1 -78.6(3)
Si2A O2 Si3 O1C 80.0(13)
Si2B O2 Si3 O1C 35.2(16)
Si2A O2 Si3 O3 -163.5(5)
Si2B O2 Si3 O3 151.7(10)
Si2A O2 Si3 O1D 73.5(7)
Si2B O2 Si3 O1D 28.7(11)
Si2A O2 Si3 C1 -41.2(6)
Si2B O2 Si3 C1 -86.0(10)
Si1 O1D Si3 O1C 17(6)
Si1 O1D Si3 O3 -49.9(12)
Si1 O1D Si3 O2 71.6(11)
Si1 O1D Si3 C1 -170.3(10)
Si5 O4 Si4 O3 27(15)
Si5 O4 Si4 N6 -18(11)
Si5 O4 Si4 N8 -108(11)
Si5 O4 Si4 N4 72(11)
Si5 O4 Si4 N2 162(100)
Si3 O3 Si4 O4 -173(100)
Si3 O3 Si4 N6 -128.1(3)
Si3 O3 Si4 N8 -38.2(3)
Si3 O3 Si4 N4 141.9(3)
Si3 O3 Si4 N2 51.9(3)
C31 N6 Si4 O4 -89.76(18)
C24 N6 Si4 O4 89.28(18)
C31 N6 Si4 O3 90.79(18)
C24 N6 Si4 O3 -90.17(18)
C31 N6 Si4 N8 0.49(18)
C24 N6 Si4 N8 179.54(18)
C31 N6 Si4 N4 179.04(18)
C24 N6 Si4 N4 -1.92(18)
C31 N6 Si4 N2 91(5)
C24 N6 Si4 N2 -90(5)
C32 N8 Si4 O4 90.66(18)
C39 N8 Si4 O4 -88.03(18)
C32 N8 Si4 O3 -88.79(18)
C39 N8 Si4 O3 92.53(18)
C32 N8 Si4 N6 -0.26(18)
C39 N8 Si4 N6 -178.95(18)
C32 N8 Si4 N4 -86(3)
C39 N8 Si4 N4 95(3)
C32 N8 Si4 N2 -179.10(18)
C39 N8 Si4 N2 2.21(18)
C16 N4 Si4 O4 88.81(18)
C23 N4 Si4 O4 -90.98(18)
C16 N4 Si4 O3 -91.74(18)
C23 N4 Si4 O3 88.47(18)
C16 N4 Si4 N6 179.73(18)
C23 N4 Si4 N6 -0.06(18)
C16 N4 Si4 N8 -94(3)
C23 N4 Si4 N8 86(3)
C16 N4 Si4 N2 -1.42(18)
C23 N4 Si4 N2 178.78(18)
C8 N2 Si4 O4 87.55(18)
C15 N2 Si4 O4 -89.48(18)
C8 N2 Si4 O3 -93.00(18)
C15 N2 Si4 O3 89.97(18)
C8 N2 Si4 N6 -93(5)
C15 N2 Si4 N6 90(5)
C8 N2 Si4 N8 -2.70(18)
C15 N2 Si4 N8 -179.74(18)
C8 N2 Si4 N4 178.75(18)
C15 N2 Si4 N4 1.72(18)
Si4 O4 Si5 O5 -31(12)
Si4 O4 Si5 N12 -31(11)
Si4 O4 Si5 N16 149(69)
Si4 O4 Si5 N10 -121(11)
Si4 O4 Si5 N14 60(11)
Si6 O5 Si5 O4 174(33)
Si6 O5 Si5 N12 172.9(2)
Si6 O5 Si5 N16 -7.1(2)
Si6 O5 Si5 N10 -96.8(2)
Si6 O5 Si5 N14 82.6(2)
C55 N12 Si5 O4 90.45(18)
C48 N12 Si5 O4 -89.28(18)
C55 N12 Si5 O5 -89.57(18)
C48 N12 Si5 O5 90.70(18)
C55 N12 Si5 N16 -93(3)
C48 N12 Si5 N16 88(3)
C55 N12 Si5 N10 -178.56(18)
C48 N12 Si5 N10 1.71(18)
C55 N12 Si5 N14 -0.32(18)
C48 N12 Si5 N14 179.95(18)
C71 N16 Si5 O4 89.98(18)
C64 N16 Si5 O4 -89.81(18)
C71 N16 Si5 O5 -89.99(18)
C64 N16 Si5 O5 90.21(18)
C71 N16 Si5 N12 -87(3)
C64 N16 Si5 N12 93(3)
C71 N16 Si5 N10 -1.00(18)
C64 N16 Si5 N10 179.21(18)
C71 N16 Si5 N14 -179.26(17)
C64 N16 Si5 N14 0.95(18)
C47 N10 Si5 O4 90.50(18)
C40 N10 Si5 O4 -91.16(18)
C47 N10 Si5 O5 -87.55(18)
C40 N10 Si5 O5 90.78(18)
C47 N10 Si5 N12 -0.26(18)
C40 N10 Si5 N12 178.07(18)
C47 N10 Si5 N16 -178.53(17)
C40 N10 Si5 N16 -0.20(18)
C47 N10 Si5 N14 -106(3)
C40 N10 Si5 N14 72(3)
C63 N14 Si5 O4 88.36(18)
C56 N14 Si5 O4 -89.57(18)
C63 N14 Si5 O5 -93.59(18)
C56 N14 Si5 O5 88.48(18)
C63 N14 Si5 N12 179.13(18)
C56 N14 Si5 N12 1.19(18)
C63 N14 Si5 N16 -2.61(19)
C56 N14 Si5 N16 179.46(18)
C63 N14 Si5 N10 -75(3)
C56 N14 Si5 N10 107(3)
Si5 O5 Si6 O6A 47.0(8)
Si5 O5 Si6 O7 168.3(2)
Si5 O5 Si6 O6B 69(2)
Si5 O5 Si6 C73 -71.0(2)
Si7 O6A Si6 O5 123.1(17)
Si7 O6A Si6 O7 2(2)
Si7 O6A Si6 O6B 58(2)
Si7 O6A Si6 C73 -116(2)
Si8 O7 Si6 O5 77.1(2)
Si8 O7 Si6 O6A -160.7(8)
Si8 O7 Si6 O6B 179.3(19)
Si8 O7 Si6 C73 -44.7(2)
Si7 O6B Si6 O5 -174(5)
Si7 O6B Si6 O6A -53(5)
Si7 O6B Si6 O7 76(6)
Si7 O6B Si6 C73 -45(6)
Si6 O6B Si7 O6A 48(5)
Si6 O6B Si7 C74 -137(6)
Si6 O6B Si7 C75 112(4)
Si6 O6B Si7 C76 -25(7)
Si6 O6A Si7 O6B -63(2)
Si6 O6A Si7 C74 -69(2)
Si6 O6A Si7 C75 172.0(18)
Si6 O6A Si7 C76 54(2)
Si6 O7 Si8 C79 -176.1(2)
Si6 O7 Si8 C77 66.2(2)
Si6 O7 Si8 C78 -54.2(2)
Si3 O2 Si2A C5A -155.7(5)
Si2B O2 Si2A C5A -57.2(8)
Si3 O2 Si2A C7A 81.7(6)
Si2B O2 Si2A C7A -179.9(11)
Si3 O2 Si2A C6A -40.5(9)
Si2B O2 Si2A C6A 57.9(11)
Si3 O2 Si2B C5B -135.2(9)
Si2A O2 Si2B C5B 106.4(11)
Si3 O2 Si2B C6B 11.8(14)
Si2A O2 Si2B C6B -106.5(14)
Si3 O2 Si2B C7B 127.4(11)
Si2A O2 Si2B C7B 9.0(9)
